data_4114844
loop_
_publ_author_name
'Juan C. Noveron'
'Myoung Soo Lah'
'Rico E. Del Sesto'
'Atta M. Arif'
'Joel S. Miller'
'Peter J. Stang'

_publ_section_title
;
 Engineering the Structure and Magnetic Properties of Crystalline Solids
 via the Metal-Directed Self-Assembly of a Versatile Molecular Building
 Unit
;
_journal_name_full 'Journal of the American Chemical Society'
_journal_page_first 6613
_journal_page_last 6625
_journal_paper_doi 10.1021/ja0200241
_journal_volume 124
_journal_year 2002
_chemical_formula_sum 'C32 H32 N4 O10 Zn2'
_chemical_formula_weight 763.36
_chemical_name_systematic
;
 ?
;
_space_group_IT_number 15
_symmetry_cell_setting monoclinic
_symmetry_space_group_name_Hall '-C 2yc'
_symmetry_space_group_name_H-M 'C 1 2/c 1'
_atom_sites_solution_hydrogens geom
_atom_sites_solution_primary direct
_atom_sites_solution_secondary difmap
_audit_creation_method SHELXL-97
_cell_angle_alpha 90.00
_cell_angle_beta 113.9569(15)
_cell_angle_gamma 90.00
_cell_formula_units_Z 4
_cell_length_a 19.8901(3)
_cell_length_b 12.3626(3)
_cell_length_c 15.0476(3)
_cell_measurement_reflns_used 3839
_cell_measurement_temperature 200(1)
_cell_measurement_theta_max 27.50
_cell_measurement_theta_min 1.02
_cell_volume 3381.35(12)
_computing_cell_refinement DENZO-SMN
_computing_data_collection 'Nonius COLLECT'
_computing_data_reduction DENZO-SMN
_computing_molecular_graphics 'WinGX, Ortep3'
_computing_structure_refinement 'SHELXL-97 (Sheldrick, 1997)'
_computing_structure_solution SIR97
_diffrn_ambient_temperature 200(1)
_diffrn_measured_fraction_theta_full 0.993
_diffrn_measured_fraction_theta_max 0.993
_diffrn_measurement_device_type 'Nonius KappaCCD Diffractometer'
_diffrn_measurement_method 'Phi plus Omega scan'
_diffrn_radiation_monochromator graphite
_diffrn_radiation_source 'fine-focus sealed tube'
_diffrn_radiation_type MoK\a
_diffrn_radiation_wavelength 0.71073
_diffrn_reflns_av_R_equivalents 0.0379
_diffrn_reflns_av_sigmaI/netI 0.0686
_diffrn_reflns_limit_h_max 25
_diffrn_reflns_limit_h_min -25
_diffrn_reflns_limit_k_max 14
_diffrn_reflns_limit_k_min -16
_diffrn_reflns_limit_l_max 19
_diffrn_reflns_limit_l_min -19
_diffrn_reflns_number 6882
_diffrn_reflns_theta_full 27.46
_diffrn_reflns_theta_max 27.46
_diffrn_reflns_theta_min 3.49
_diffrn_standards_decay_% <2.0
_exptl_absorpt_coefficient_mu 1.480
_exptl_absorpt_correction_T_max 0.8908
_exptl_absorpt_correction_T_min 0.6651
_exptl_absorpt_correction_type multi-scan
_exptl_absorpt_process_details 'DENZO-SMN (Otwinowski & Minor, 1997)'
_exptl_crystal_colour colorless
_exptl_crystal_density_diffrn 1.500
_exptl_crystal_description needle
_exptl_crystal_F_000 1568
_exptl_crystal_size_max 0.30
_exptl_crystal_size_mid 0.16
_exptl_crystal_size_min 0.08
_refine_diff_density_max 0.435
_refine_diff_density_min -0.456
_refine_diff_density_rms 0.064
_refine_ls_extinction_coef 0.0012(2)
_refine_ls_extinction_expression Fc^*^=kFc[1+0.001xFc^2^\l^3^/sin(2\q)]^-1/4^
_refine_ls_extinction_method SHELXL
_refine_ls_goodness_of_fit_ref 1.003
_refine_ls_hydrogen_treatment mixed
_refine_ls_matrix_type full
_refine_ls_number_parameters 282
_refine_ls_number_reflns 3847
_refine_ls_number_restraints 0
_refine_ls_restrained_S_all 1.003
_refine_ls_R_factor_all 0.0810
_refine_ls_R_factor_gt 0.0389
_refine_ls_shift/su_max 0.000
_refine_ls_shift/su_mean 0.000
_refine_ls_structure_factor_coef Fsqd
_refine_ls_weighting_details 'calc w=1/[\s^2^(Fo^2^)+(0.0420P)^2^+0.0000P] where P=(Fo^2^+2Fc^2^)/3'
_refine_ls_weighting_scheme calc
_refine_ls_wR_factor_gt 0.0816
_refine_ls_wR_factor_ref 0.0958
_reflns_number_gt 2481
_reflns_number_total 3847
_reflns_threshold_expression >2sigma(I)
_cod_data_source_file ja0200241_06.cif
_cod_data_source_block Zn_complex6
_cod_original_cell_volume 3381.34(12)
_cod_original_sg_symbol_H-M 'C 2/c'
_cod_database_code 4114844

loop_
_symmetry_equiv_pos_as_xyz
'x, y, z'
'-x, y, -z+1/2'
'x+1/2, y+1/2, z'
'-x+1/2, y+1/2, -z+1/2'
'-x, -y, -z'
'x, -y, z-1/2'
'-x+1/2, -y+1/2, -z'
'x+1/2, -y+1/2, z-1/2'

loop_
_atom_site_label
_atom_site_type_symbol
_atom_site_fract_x
_atom_site_fract_y
_atom_site_fract_z
_atom_site_U_iso_or_equiv
_atom_site_adp_type
_atom_site_occupancy
_atom_site_symmetry_multiplicity
_atom_site_calc_flag
Zn1 Zn 0.067066(16) 0.02784(3) 0.70550(2) 0.04077(14) Uani 1 1 d
O1 O 0.36817(11) 0.0579(2) 0.56630(14) 0.0713(8) Uani 1 1 d
O4 O 0.02690(10) -0.11807(17) 0.66634(13) 0.0523(5) Uani 1 1 d
O5 O 0.13994(9) -0.14648(18) 0.77114(12) 0.0477(5) Uani 1 1 d
O2 O -0.01875(10) 0.11850(17) 0.62654(13) 0.0486(5) Uani 1 1 d
O3 O -0.11399(9) 0.09001(17) 0.66486(12) 0.0439(5) Uani 1 1 d
N2 N 0.25258(11) 0.11087(19) 0.46568(15) 0.0343(5) Uani 1 1 d
N1 N 0.13195(11) 0.06395(18) 0.63501(13) 0.0344(5) Uani 1 1 d
C12 C 0.31160(15) 0.1711(2) 0.32494(19) 0.0391(7) Uani 1 1 d
C11 C 0.34005(16) 0.1875(3) 0.2555(2) 0.0455(7) Uani 1 1 d
C10 C 0.40697(17) 0.1436(3) 0.2684(2) 0.0504(8) Uani 1 1 d
C9 C 0.44537(19) 0.0845(3) 0.3493(3) 0.0617(10) Uani 1 1 d
C8 C 0.41729(17) 0.0679(3) 0.4183(2) 0.0601(10) Uani 1 1 d
C7 C 0.35009(13) 0.1114(2) 0.40686(17) 0.0347(6) Uani 1 1 d
C6 C 0.32553(14) 0.0905(3) 0.48727(19) 0.0414(7) Uani 1 1 d
C3 C 0.21562(13) 0.0958(2) 0.52582(16) 0.0310(6) Uani 1 1 d
C4 C 0.14049(13) 0.1191(2) 0.48769(17) 0.0324(6) Uani 1 1 d
C5 C 0.10119(14) 0.1021(2) 0.54280(17) 0.0335(6) Uani 1 1 d
C1 C 0.20428(14) 0.0441(2) 0.67164(19) 0.0385(7) Uani 1 1 d
C2 C 0.24804(15) 0.0588(2) 0.62177(18) 0.0380(7) Uani 1 1 d
C16 C 0.0688(3) -0.3010(4) 0.6932(4) 0.0777(12) Uani 1 1 d
C15 C 0.08007(15) -0.1815(3) 0.71294(17) 0.0441(8) Uani 1 1 d
C13 C -0.08480(14) 0.1279(2) 0.61160(18) 0.0359(6) Uani 1 1 d
C14 C -0.1337(2) 0.1892(4) 0.5221(2) 0.0572(9) Uani 1 1 d
H5 H 0.0508(15) 0.117(2) 0.5201(17) 0.041(7) Uiso 1 1 d
H1 H 0.2270(15) 0.015(2) 0.738(2) 0.046(8) Uiso 1 1 d
H2 H 0.2964(17) 0.040(2) 0.6476(19) 0.048(8) Uiso 1 1 d
H10 H 0.4267(15) 0.153(2) 0.227(2) 0.054(9) Uiso 1 1 d
H4 H 0.1156(15) 0.144(2) 0.424(2) 0.044(8) Uiso 1 1 d
H11 H 0.3118(16) 0.231(2) 0.201(2) 0.055(9) Uiso 1 1 d
H12 H 0.2653(14) 0.202(2) 0.3138(18) 0.039(7) Uiso 1 1 d
H2N H 0.2265(16) 0.131(2) 0.407(2) 0.050(9) Uiso 1 1 d
H8 H 0.439(2) 0.029(3) 0.468(3) 0.074(12) Uiso 1 1 d
H9 H 0.493(2) 0.050(3) 0.358(3) 0.092(12) Uiso 1 1 d
H14A H -0.177(3) 0.191(4) 0.514(4) 0.15(2) Uiso 1 1 d
H14B H -0.132(3) 0.159(4) 0.463(4) 0.145(19) Uiso 1 1 d
H14C H -0.121(3) 0.261(4) 0.524(3) 0.13(2) Uiso 1 1 d
H16A H 0.026(3) -0.316(4) 0.645(4) 0.14(2) Uiso 1 1 d
H16C H 0.074(2) -0.332(4) 0.748(3) 0.099(16) Uiso 1 1 d
H16B H 0.111(3) -0.325(3) 0.668(3) 0.119(16) Uiso 1 1 d

loop_
_atom_site_aniso_label
_atom_site_aniso_U_11
_atom_site_aniso_U_22
_atom_site_aniso_U_33
_atom_site_aniso_U_23
_atom_site_aniso_U_13
_atom_site_aniso_U_12
Zn1 0.0318(2) 0.0663(3) 0.02996(18) -0.00007(15) 0.01844(14) -0.00053(16)
O1 0.0326(12) 0.142(2) 0.0423(11) 0.0299(13) 0.0184(10) 0.0242(13)
O4 0.0329(11) 0.0689(16) 0.0459(11) 0.0134(10) 0.0065(9) -0.0042(11)
O5 0.0297(10) 0.0774(16) 0.0337(9) -0.0040(9) 0.0105(8) -0.0041(10)
O2 0.0385(11) 0.0692(15) 0.0457(11) 0.0106(10) 0.0249(9) 0.0070(10)
O3 0.0379(10) 0.0661(14) 0.0334(9) 0.0016(9) 0.0202(8) -0.0001(10)
N2 0.0244(11) 0.0549(16) 0.0268(11) 0.0058(10) 0.0136(9) 0.0025(10)
N1 0.0300(12) 0.0510(15) 0.0239(10) -0.0004(9) 0.0126(9) 0.0002(10)
C12 0.0291(14) 0.0492(19) 0.0422(14) 0.0007(13) 0.0179(12) -0.0004(13)
C11 0.0419(17) 0.061(2) 0.0399(15) 0.0091(14) 0.0228(13) -0.0007(15)
C10 0.0531(18) 0.058(2) 0.0580(18) 0.0017(16) 0.0410(16) -0.0025(16)
C9 0.052(2) 0.079(3) 0.076(2) 0.022(2) 0.0479(18) 0.0217(19)
C8 0.0415(18) 0.093(3) 0.0563(19) 0.0277(19) 0.0302(16) 0.0223(18)
C7 0.0277(13) 0.0472(18) 0.0338(13) -0.0012(12) 0.0173(11) -0.0027(12)
C6 0.0279(14) 0.063(2) 0.0358(14) 0.0028(14) 0.0160(12) 0.0033(14)
C3 0.0265(13) 0.0409(17) 0.0273(12) -0.0037(11) 0.0126(10) -0.0027(11)
C4 0.0258(13) 0.0482(18) 0.0242(12) 0.0017(11) 0.0111(10) 0.0036(12)
C5 0.0234(13) 0.0502(19) 0.0278(12) -0.0027(11) 0.0113(10) 0.0011(12)
C1 0.0316(14) 0.057(2) 0.0278(13) 0.0053(12) 0.0127(11) 0.0016(13)
C2 0.0258(14) 0.055(2) 0.0324(13) 0.0057(12) 0.0114(11) 0.0051(13)
C16 0.083(3) 0.064(3) 0.071(3) 0.003(2) 0.016(3) -0.012(2)
C15 0.0391(17) 0.066(2) 0.0291(14) 0.0023(13) 0.0162(13) -0.0059(15)
C13 0.0376(15) 0.0408(18) 0.0339(13) -0.0019(11) 0.0192(12) 0.0021(12)
C14 0.058(2) 0.068(3) 0.0410(17) 0.0154(17) 0.0155(16) 0.018(2)

loop_
_atom_type_symbol
_atom_type_description
_atom_type_scat_dispersion_real
_atom_type_scat_dispersion_imag
_atom_type_scat_source
C C 0.0033 0.0016 'International Tables Vol C Tables 4.2.6.8 and 6.1.1.4'
H H 0.0000 0.0000 'International Tables Vol C Tables 4.2.6.8 and 6.1.1.4'
N N 0.0061 0.0033 'International Tables Vol C Tables 4.2.6.8 and 6.1.1.4'
O O 0.0106 0.0060 'International Tables Vol C Tables 4.2.6.8 and 6.1.1.4'
Zn Zn 0.2839 1.4301 'International Tables Vol C Tables 4.2.6.8 and 6.1.1.4'

loop_
_geom_angle_atom_site_label_1
_geom_angle_atom_site_label_2
_geom_angle_atom_site_label_3
_geom_angle
_geom_angle_site_symmetry_1
_geom_angle_site_symmetry_3
O3 Zn1 O4 129.38(8) 2_556 .
O3 Zn1 O2 108.85(8) 2_556 .
O4 Zn1 O2 101.13(8) . .
O3 Zn1 N1 106.84(8) 2_556 .
O4 Zn1 N1 108.26(9) . .
O2 Zn1 N1 97.94(8) . .
O3 Zn1 C15 110.56(8) 2_556 .
O4 Zn1 C15 28.30(8) . .
O2 Zn1 C15 129.41(9) . .
N1 Zn1 C15 99.71(8) . .
C15 O4 Zn1 104.74(18) . .
C13 O2 Zn1 138.50(18) . .
C13 O3 Zn1 128.99(17) . 2_556
C6 N2 C3 127.4(2) . .
C6 N2 H2N 115.7(19) . .
C3 N2 H2N 116.7(19) . .
C1 N1 C5 116.7(2) . .
C1 N1 Zn1 123.44(16) . .
C5 N1 Zn1 119.65(16) . .
C7 C12 C11 120.3(3) . .
C7 C12 H12 121.4(15) . .
C11 C12 H12 118.3(15) . .
C10 C11 C12 120.2(3) . .
C10 C11 H11 122.5(18) . .
C12 C11 H11 117.3(18) . .
C9 C10 C11 119.8(3) . .
C9 C10 H10 117.6(19) . .
C11 C10 H10 122.5(19) . .
C10 C9 C8 120.2(3) . .
C10 C9 H9 120(2) . .
C8 C9 H9 120(2) . .
C9 C8 C7 120.9(3) . .
C9 C8 H8 122(3) . .
C7 C8 H8 117(3) . .
C12 C7 C8 118.6(2) . .
C12 C7 C6 124.9(2) . .
C8 C7 C6 116.5(2) . .
O1 C6 N2 122.8(2) . .
O1 C6 C7 121.3(2) . .
N2 C6 C7 115.8(2) . .
N2 C3 C4 117.8(2) . .
N2 C3 C2 124.9(2) . .
C4 C3 C2 117.4(2) . .
C5 C4 C3 120.0(2) . .
C5 C4 H4 118.3(17) . .
C3 C4 H4 121.7(17) . .
N1 C5 C4 122.9(2) . .
N1 C5 H5 114.4(15) . .
C4 C5 H5 122.6(15) . .
N1 C1 C2 124.4(2) . .
N1 C1 H1 117.5(17) . .
C2 C1 H1 118.0(17) . .
C1 C2 C3 118.6(2) . .
C1 C2 H2 122.0(18) . .
C3 C2 H2 119.3(18) . .
C15 C16 H16A 112(3) . .
C15 C16 H16C 107(3) . .
H16A C16 H16C 113(4) . .
C15 C16 H16B 105(2) . .
H16A C16 H16B 106(4) . .
H16C C16 H16B 113(4) . .
O5 C15 O4 121.4(3) . .
O5 C15 C16 120.5(3) . .
O4 C15 C16 118.1(3) . .
O5 C15 Zn1 74.47(19) . .
O4 C15 Zn1 46.97(15) . .
C16 C15 Zn1 164.6(3) . .
O2 C13 O3 125.3(2) . .
O2 C13 C14 117.4(3) . .
O3 C13 C14 117.4(3) . .
C13 C14 H14A 114(4) . .
C13 C14 H14B 112(3) . .
H14A C14 H14B 108(4) . .
C13 C14 H14C 113(3) . .
H14A C14 H14C 103(5) . .
H14B C14 H14C 107(4) . .

loop_
_geom_bond_atom_site_label_1
_geom_bond_atom_site_label_2
_geom_bond_distance
_geom_bond_site_symmetry_2
Zn1 O3 1.9465(18) 2_556
Zn1 O4 1.964(2) .
Zn1 O2 1.9835(19) .
Zn1 N1 2.0252(19) .
Zn1 C15 2.598(3) .
O1 C6 1.215(3) .
O4 C15 1.274(3) .
O5 C15 1.235(3) .
O2 C13 1.245(3) .
O3 C13 1.255(3) .
O3 Zn1 1.9465(17) 2_556
N2 C6 1.375(3) .
N2 C3 1.391(3) .
N2 H2N 0.86(3) .
N1 C1 1.338(3) .
N1 C5 1.354(3) .
C12 C7 1.373(4) .
C12 C11 1.390(3) .
C12 H12 0.94(3) .
C11 C10 1.376(4) .
C11 H11 0.95(3) .
C10 C9 1.358(5) .
C10 H10 0.86(3) .
C9 C8 1.379(4) .
C9 H9 0.99(4) .
C8 C7 1.386(4) .
C8 H8 0.85(3) .
C7 C6 1.500(3) .
C3 C4 1.396(3) .
C3 C2 1.398(3) .
C4 C5 1.367(3) .
C4 H4 0.93(3) .
C5 H5 0.94(3) .
C1 C2 1.373(4) .
C1 H1 0.98(3) .
C2 H2 0.91(3) .
C16 C15 1.506(5) .
C16 H16A 0.89(5) .
C16 H16C 0.87(4) .
C16 H16B 1.09(5) .
C13 C14 1.507(4) .
C14 H14A 0.82(6) .
C14 H14B 0.97(6) .
C14 H14C 0.92(5) .

loop_
_geom_hbond_atom_site_label_D
_geom_hbond_atom_site_label_H
_geom_hbond_atom_site_label_A
_geom_hbond_distance_DH
_geom_hbond_distance_HA
_geom_hbond_distance_DA
_geom_hbond_angle_DHA
_geom_hbond_site_symmetry_A
N2 H2N O5 0.86(3) 2.08(3) 2.908(3) 162(3) 6

loop_
_geom_torsion_atom_site_label_1
_geom_torsion_atom_site_label_2
_geom_torsion_atom_site_label_3
_geom_torsion_atom_site_label_4
_geom_torsion
_geom_torsion_site_symmetry_1
O3 Zn1 O4 C15 -55.52(19) 2_556
O2 Zn1 O4 C15 178.51(15) .
N1 Zn1 O4 C15 76.20(16) .
O3 Zn1 O2 C13 -84.8(3) 2_556
O4 Zn1 O2 C13 53.8(3) .
N1 Zn1 O2 C13 164.3(3) .
C15 Zn1 O2 C13 54.7(3) .
O3 Zn1 N1 C1 51.4(2) 2_556
O4 Zn1 N1 C1 -91.5(2) .
O2 Zn1 N1 C1 164.0(2) .
C15 Zn1 N1 C1 -63.7(2) .
O3 Zn1 N1 C5 -134.2(2) 2_556
O4 Zn1 N1 C5 82.9(2) .
O2 Zn1 N1 C5 -21.7(2) .
C15 Zn1 N1 C5 110.7(2) .
C7 C12 C11 C10 0.2(5) .
C12 C11 C10 C9 -0.2(5) .
C11 C10 C9 C8 0.3(6) .
C10 C9 C8 C7 -0.5(6) .
C11 C12 C7 C8 -0.3(4) .
C11 C12 C7 C6 178.7(3) .
C9 C8 C7 C12 0.4(5) .
C9 C8 C7 C6 -178.6(3) .
C3 N2 C6 O1 -2.0(5) .
C3 N2 C6 C7 178.3(2) .
C12 C7 C6 O1 -163.8(3) .
C8 C7 C6 O1 15.2(5) .
C12 C7 C6 N2 16.0(4) .
C8 C7 C6 N2 -165.0(3) .
C6 N2 C3 C4 -178.2(3) .
C6 N2 C3 C2 1.6(5) .
N2 C3 C4 C5 177.8(3) .
C2 C3 C4 C5 -2.0(4) .
C1 N1 C5 C4 0.7(4) .
Zn1 N1 C5 C4 -174.0(2) .
C3 C4 C5 N1 0.6(4) .
C5 N1 C1 C2 -0.7(4) .
Zn1 N1 C1 C2 173.8(2) .
N1 C1 C2 C3 -0.7(5) .
N2 C3 C2 C1 -177.7(3) .
C4 C3 C2 C1 2.1(4) .
Zn1 O4 C15 O5 2.8(3) .
Zn1 O4 C15 C16 -175.6(3) .
O3 Zn1 C15 O5 -40.41(15) 2_556
O4 Zn1 C15 O5 -177.5(2) .
O2 Zn1 C15 O5 -179.42(11) .
N1 Zn1 C15 O5 71.80(14) .
O3 Zn1 C15 O4 137.11(15) 2_556
O2 Zn1 C15 O4 -1.90(19) .
N1 Zn1 C15 O4 -110.67(16) .
O3 Zn1 C15 C16 151.9(10) 2_556
O4 Zn1 C15 C16 14.8(9) .
O2 Zn1 C15 C16 12.9(10) .
N1 Zn1 C15 C16 -95.9(10) .
Zn1 O2 C13 O3 17.0(5) .
Zn1 O2 C13 C14 -162.7(3) .
Zn1 O3 C13 O2 11.2(4) 2_556
Zn1 O3 C13 C14 -169.1(2) 2_556
